data_1561629
loop_
_publ_author_name
'Li, Na'
'Huang, Rudan'

_publ_section_title
;
 Six new inorganic--organic hybrids based on rigid triangular ligands:
 Syntheses, structures and properties
;
_journal_name_full 'Journal of Solid State Chemistry'
_journal_page_first 320
_journal_page_last 328
_journal_paper_doi 10.1016/j.jssc.2015.11.009
_journal_volume 233
_journal_year 2016
_chemical_formula_sum 'C30 H34 Co N12 O43 P W12'
_chemical_formula_weight 3546.79
_space_group_IT_number 2
_space_group_name_Hall '-P 1'
_space_group_name_H-M_alt 'P -1'
_symmetry_cell_setting triclinic
_symmetry_space_group_name_H-M 'P -1'
_atom_sites_solution_hydrogens geom
_atom_sites_solution_primary direct
_atom_sites_solution_secondary difmap
_audit_creation_method SHELXL-97
_cell_angle_alpha 111.807(3)
_cell_angle_beta 100.856(2)
_cell_angle_gamma 107.610(2)
_cell_formula_units_Z 1
_cell_length_a 10.8230(9)
_cell_length_b 13.1109(11)
_cell_length_c 13.1481(12)
_cell_measurement_reflns_used 2163
_cell_measurement_temperature 298(2)
_cell_measurement_theta_max 27.287
_cell_measurement_theta_min 2.867
_cell_volume 1552.8(2)
_computing_cell_refinement 'Bruker SMART'
_computing_data_collection 'Bruker SMART'
_computing_data_reduction 'Bruker SHELXTL'
_computing_molecular_graphics 'Bruker SHELXTL'
_computing_publication_material 'Bruker SHELXTL'
_computing_structure_refinement 'SHELXL-97 (Sheldrick, 1997)'
_computing_structure_solution 'SHELXS-97 (Sheldrick, 1990)'
_diffrn_ambient_temperature 298(2)
_diffrn_measured_fraction_theta_full 0.980
_diffrn_measured_fraction_theta_max 0.980
_diffrn_measurement_device_type 'CCD area detector'
_diffrn_measurement_method 'phi and omega scans'
_diffrn_radiation_monochromator graphite
_diffrn_radiation_source 'fine-focus sealed tube'
_diffrn_radiation_type MoK\a
_diffrn_radiation_wavelength 0.71073
_diffrn_reflns_av_R_equivalents 0.0794
_diffrn_reflns_av_sigmaI/netI 0.1048
_diffrn_reflns_limit_h_max 12
_diffrn_reflns_limit_h_min -12
_diffrn_reflns_limit_k_max 15
_diffrn_reflns_limit_k_min -12
_diffrn_reflns_limit_l_max 15
_diffrn_reflns_limit_l_min -15
_diffrn_reflns_number 7943
_diffrn_reflns_theta_full 25.02
_diffrn_reflns_theta_max 25.02
_diffrn_reflns_theta_min 2.24
_exptl_absorpt_coefficient_mu 22.516
_exptl_absorpt_correction_T_max 0.4662
_exptl_absorpt_correction_T_min 0.1447
_exptl_absorpt_correction_type multi-scan
_exptl_absorpt_process_details sadabs
_exptl_crystal_colour purple
_exptl_crystal_density_diffrn 3.793
_exptl_crystal_density_method 'not measured'
_exptl_crystal_description block
_exptl_crystal_F_000 1572
_exptl_crystal_size_max 0.14
_exptl_crystal_size_mid 0.08
_exptl_crystal_size_min 0.04
_refine_diff_density_max 5.385
_refine_diff_density_min -6.827
_refine_diff_density_rms 0.798
_refine_ls_extinction_method none
_refine_ls_goodness_of_fit_ref 1.096
_refine_ls_hydrogen_treatment mixed
_refine_ls_matrix_type full
_refine_ls_number_parameters 469
_refine_ls_number_reflns 5372
_refine_ls_number_restraints 0
_refine_ls_restrained_S_all 1.096
_refine_ls_R_factor_all 0.1478
_refine_ls_R_factor_gt 0.1207
_refine_ls_shift/su_max 0.001
_refine_ls_shift/su_mean 0.000
_refine_ls_structure_factor_coef Fsqd
_refine_ls_weighting_details 'calc w=1/[\s^2^(Fo^2^)+(0.1547P)^2^+344.9362P] where P=(Fo^2^+2Fc^2^)/3'
_refine_ls_weighting_scheme calc
_refine_ls_wR_factor_gt 0.3116
_refine_ls_wR_factor_ref 0.3286
_reflns_number_gt 3964
_reflns_number_total 5372
_reflns_threshold_expression >2sigma(I)
_cod_data_source_file JSSC-2016-233-320.cif
_cod_data_source_block 140513a
_cod_depositor_comments
;
The following automatic conversions were performed:

data item '_symmetry_cell_setting' value 'Triclinic' was changed to
'triclinic' in accordance with the built-in table derived from the
CIF Core dictionary named 'cif_core.dic' version 2.4.5 last updated
on 2014-11-21.

Automatic conversion script
Id: cif_fix_values 8369 2020-08-20 11:38:08Z andrius 
;
_cod_original_sg_symbol_H-M P-1
_cod_database_code 1561629

loop_
_symmetry_equiv_pos_as_xyz
'x, y, z'
'-x, -y, -z'

loop_
_atom_site_label
_atom_site_type_symbol
_atom_site_fract_x
_atom_site_fract_y
_atom_site_fract_z
_atom_site_U_iso_or_equiv
_atom_site_adp_type
_atom_site_occupancy
_atom_site_symmetry_multiplicity
_atom_site_calc_flag
_atom_site_refinement_flags
_atom_site_disorder_assembly
_atom_site_disorder_group
W1 W 0.38898(18) 0.20088(15) 0.46464(16) 0.0242(5) Uani 1 1 d . . .
W2 W 0.35726(19) 0.42757(16) 0.70006(17) 0.0295(5) Uani 1 1 d . . .
W3 W 0.69367(18) 0.43471(16) 0.69994(16) 0.0266(5) Uani 1 1 d . . .
W4 W 0.8281(3) 0.5010(2) 0.4935(3) 0.0678(9) Uani 1 1 d . . .
W5 W 0.52657(19) 0.27511(17) 0.26131(16) 0.0316(5) Uani 1 1 d . . .
W6 W 0.19034(17) 0.26568(17) 0.26641(16) 0.0301(5) Uani 1 1 d . . .
Co1 Co 0.5000 0.0000 0.0000 0.0210(17) Uani 1 2 d S . .
N1 N 0.763(4) -0.093(3) 0.193(3) 0.028(8) Uani 1 1 d . . .
N2 N 0.610(4) -0.054(3) 0.114(3) 0.026(8) Uani 1 1 d . . .
N3 N 1.138(4) -0.159(4) 0.076(3) 0.032(9) Uani 1 1 d . . .
N4 N 1.308(4) -0.104(3) 0.007(3) 0.031(9) Uani 1 1 d . . .
N5 N 1.105(4) -0.161(3) 0.437(3) 0.029(8) Uani 1 1 d . . .
N6 N 1.247(4) -0.185(3) 0.558(3) 0.027(8) Uani 1 1 d . . .
H6 H 1.3143 -0.1969 0.5897 0.033 Uiso 1 1 calc R . .
O1 O 0.434(7) 0.361(6) 0.419(6) 0.036(15) Uani 0.50 1 d P . .
O2 O 0.420(6) 0.526(6) 0.580(6) 0.034(15) Uani 0.50 1 d P . .
O3 O 0.639(7) 0.526(6) 0.583(6) 0.039(16) Uani 0.50 1 d P . .
O4 O 0.515(6) 0.582(6) 0.440(6) 0.036(15) Uani 0.50 1 d P . .
O5 O 0.319(3) 0.272(3) 0.583(3) 0.039(8) Uani 1 1 d . . .
O6 O 0.566(3) 0.275(3) 0.577(3) 0.041(8) Uani 1 1 d . . .
O7 O 0.483(3) 0.201(3) 0.360(3) 0.040(8) Uani 1 1 d . . .
O8 O 0.232(3) 0.189(3) 0.358(3) 0.037(8) Uani 1 1 d . . .
O9 O 0.343(3) 0.066(3) 0.452(3) 0.040(8) Uani 1 1 d . . .
O10 O 0.549(3) 0.446(3) 0.755(3) 0.043(9) Uani 1 1 d . . .
O11 O 0.300(4) 0.389(4) 0.790(4) 0.057(11) Uani 1 1 d . . .
O12 O 0.785(4) 0.428(3) 0.597(3) 0.049(9) Uani 1 1 d . . .
O13 O 0.782(4) 0.603(3) 0.776(3) 0.048(9) Uani 1 1 d . . .
O14 O 0.775(4) 0.399(3) 0.795(4) 0.053(10) Uani 1 1 d . . .
O15 O 0.706(4) 0.348(3) 0.363(3) 0.046(9) Uani 1 1 d . . .
O16 O 0.880(4) 0.656(3) 0.628(3) 0.049(9) Uani 1 1 d . . .
O17 O 0.801(4) 0.574(3) 0.392(4) 0.053(10) Uani 1 1 d . . .
O18 O 1.0000 0.5000 0.5000 0.046(13) Uani 1 2 d S . .
O19 O 0.322(3) 0.242(3) 0.208(3) 0.039(8) Uani 1 1 d . . .
O20 O 0.553(4) 0.405(3) 0.227(3) 0.051(10) Uani 1 1 d . . .
O21 O 0.526(3) 0.159(3) 0.148(3) 0.032(7) Uani 1 1 d . . .
O22 O 0.058(4) 0.157(3) 0.158(3) 0.050(10) Uani 1 1 d . . .
O23 O 0.651(4) 0.664(3) 0.975(3) 0.047(9) Uani 1 1 d . . .
H23C H 0.6739 0.7338 1.0305 0.056 Uiso 1 1 d R . .
H23D H 0.5874 0.6526 0.9178 0.056 Uiso 1 1 d R . .
O24 O 0.438(11) 0.624(9) 0.041(7) 0.21(5) Uani 1 1 d . . .
H24C H 0.4490 0.6059 0.0969 0.246 Uiso 1 1 d R . .
H24D H 0.5108 0.6366 0.0237 0.246 Uiso 1 1 d R . .
P1 P 0.5000 0.5000 0.5000 0.028(4) Uani 1 2 d S . .
C1 C 0.896(4) -0.113(4) 0.219(4) 0.028(10) Uani 1 1 d . . .
C2 C 0.962(5) -0.127(4) 0.134(4) 0.032(10) Uani 1 1 d . . .
H2 H 0.9293 -0.1209 0.0667 0.039 Uiso 1 1 calc R . .
C3 C 1.077(5) -0.150(4) 0.158(4) 0.032(10) Uani 1 1 d . . .
C4 C 1.121(5) -0.170(4) 0.251(4) 0.031(10) Uani 1 1 d . . .
H4 H 1.1942 -0.1919 0.2605 0.037 Uiso 1 1 calc R . .
C5 C 1.049(4) -0.155(4) 0.335(4) 0.028(10) Uani 1 1 d . . .
C6 C 0.940(4) -0.120(4) 0.320(4) 0.029(10) Uani 1 1 d . . .
H6A H 0.8983 -0.1016 0.3769 0.035 Uiso 1 1 calc R . .
C7 C 0.735(5) -0.047(4) 0.131(4) 0.029(10) Uani 1 1 d . . .
H7 H 0.7957 -0.0122 0.0997 0.035 Uiso 1 1 calc R . .
C8 C 0.568(5) -0.092(4) 0.195(4) 0.030(10) Uani 1 1 d . . .
H8 H 0.4878 -0.0958 0.2112 0.036 Uiso 1 1 calc R . .
C9 C 0.663(4) -0.120(4) 0.242(4) 0.028(10) Uani 1 1 d . . .
H9 H 0.6628 -0.1507 0.2953 0.033 Uiso 1 1 calc R . .
C10 C 1.265(5) -0.066(4) 0.095(4) 0.031(10) Uani 1 1 d . . .
H10 H 1.3099 0.0097 0.1597 0.037 Uiso 1 1 calc R . .
C11 C 1.216(5) -0.225(4) -0.069(4) 0.036(11) Uani 1 1 d . . .
H11 H 1.2275 -0.2748 -0.1352 0.044 Uiso 1 1 calc R . .
C12 C 1.121(5) -0.256(5) -0.036(5) 0.042(12) Uani 1 1 d . . .
H12 H 1.0465 -0.3310 -0.0758 0.050 Uiso 1 1 calc R . .
C13 C 1.236(5) -0.160(4) 0.464(4) 0.034(11) Uani 1 1 d . . .
H13 H 1.3008 -0.1452 0.4274 0.041 Uiso 1 1 calc R . .
C14 C 1.133(4) -0.187(4) 0.593(4) 0.028(10) Uani 1 1 d . . .
H14 H 1.1246 -0.1883 0.6616 0.033 Uiso 1 1 calc R . .
C15 C 1.034(5) -0.187(4) 0.508(4) 0.035(11) Uani 1 1 d . . .
H15 H 0.9428 -0.2008 0.5015 0.042 Uiso 1 1 calc R . .

loop_
_atom_site_aniso_label
_atom_site_aniso_U_11
_atom_site_aniso_U_22
_atom_site_aniso_U_33
_atom_site_aniso_U_23
_atom_site_aniso_U_13
_atom_site_aniso_U_12
W1 0.0308(9) 0.0245(9) 0.0278(10) 0.0116(7) 0.0176(7) 0.0201(7)
W2 0.0299(10) 0.0301(10) 0.0327(11) 0.0163(8) 0.0108(8) 0.0150(8)
W3 0.0294(10) 0.0321(10) 0.0293(11) 0.0150(8) 0.0136(8) 0.0231(8)
W4 0.0440(14) 0.0556(17) 0.091(2) 0.0198(15) 0.0143(14) 0.0261(12)
W5 0.0345(10) 0.0301(10) 0.0264(11) 0.0017(8) 0.0051(8) 0.0258(8)
W6 0.0190(9) 0.0357(11) 0.0259(10) 0.0016(8) 0.0102(7) 0.0132(8)
Co1 0.025(4) 0.025(4) 0.027(4) 0.011(3) 0.021(3) 0.021(3)
N1 0.027(19) 0.04(2) 0.03(2) 0.011(18) 0.017(16) 0.023(17)
N2 0.024(18) 0.04(2) 0.03(2) 0.018(17) 0.020(16) 0.020(16)
N3 0.03(2) 0.04(2) 0.03(2) 0.010(18) 0.015(17) 0.022(17)
N4 0.03(2) 0.04(2) 0.03(2) 0.009(18) 0.017(17) 0.021(17)
N5 0.025(19) 0.04(2) 0.03(2) 0.016(18) 0.015(16) 0.019(17)
N6 0.020(18) 0.04(2) 0.03(2) 0.024(18) 0.009(15) 0.015(16)
O1 0.03(4) 0.04(4) 0.04(4) 0.01(3) 0.01(3) 0.02(3)
O2 0.03(3) 0.03(4) 0.04(4) 0.01(3) 0.01(3) 0.02(3)
O3 0.03(4) 0.04(4) 0.04(4) 0.01(3) 0.02(3) 0.02(3)
O4 0.03(3) 0.04(4) 0.04(4) 0.01(3) 0.02(3) 0.02(3)
O5 0.032(18) 0.040(19) 0.04(2) 0.008(16) 0.015(15) 0.017(15)
O6 0.035(18) 0.040(19) 0.04(2) 0.007(16) 0.016(15) 0.018(15)
O7 0.035(18) 0.040(19) 0.04(2) 0.008(16) 0.014(15) 0.022(15)
O8 0.033(18) 0.042(19) 0.034(19) 0.008(15) 0.014(14) 0.024(15)
O9 0.035(18) 0.05(2) 0.031(19) 0.012(17) 0.017(15) 0.025(16)
O10 0.036(19) 0.04(2) 0.04(2) 0.007(17) 0.020(16) 0.015(16)
O11 0.04(2) 0.05(2) 0.06(3) 0.01(2) 0.012(18) 0.016(18)
O12 0.04(2) 0.04(2) 0.05(2) 0.009(18) 0.021(18) 0.017(17)
O13 0.04(2) 0.04(2) 0.05(2) 0.008(18) 0.023(18) 0.018(16)
O14 0.05(2) 0.04(2) 0.06(3) 0.011(19) 0.006(19) 0.027(18)
O15 0.04(2) 0.04(2) 0.05(2) 0.011(17) 0.007(17) 0.021(16)
O16 0.04(2) 0.04(2) 0.06(3) 0.012(18) 0.019(18) 0.022(17)
O17 0.05(2) 0.04(2) 0.06(3) 0.014(19) 0.007(19) 0.019(18)
O18 0.04(3) 0.04(3) 0.06(4) 0.01(3) 0.02(2) 0.03(2)
O19 0.036(19) 0.04(2) 0.03(2) 0.009(16) 0.013(15) 0.019(15)
O20 0.04(2) 0.04(2) 0.05(2) 0.010(18) 0.003(17) 0.015(17)
O21 0.034(17) 0.036(18) 0.031(18) 0.015(15) 0.014(14) 0.021(14)
O22 0.04(2) 0.04(2) 0.04(2) 0.015(18) -0.009(17) 0.003(16)
O23 0.037(19) 0.05(2) 0.05(2) 0.007(18) 0.025(17) 0.020(16)
O24 0.27(12) 0.24(10) 0.09(6) 0.02(6) 0.14(7) 0.12(9)
P1 0.028(8) 0.032(9) 0.035(10) 0.011(7) 0.019(7) 0.026(7)
C1 0.03(2) 0.04(3) 0.03(3) 0.02(2) 0.016(19) 0.022(19)
C2 0.03(2) 0.04(3) 0.03(3) 0.01(2) 0.02(2) 0.02(2)
C3 0.03(2) 0.04(3) 0.03(3) 0.01(2) 0.02(2) 0.02(2)
C4 0.03(2) 0.04(3) 0.03(3) 0.01(2) 0.018(19) 0.02(2)
C5 0.02(2) 0.04(3) 0.03(3) 0.01(2) 0.017(19) 0.020(19)
C6 0.02(2) 0.04(3) 0.03(3) 0.01(2) 0.015(19) 0.02(2)
C7 0.03(2) 0.04(3) 0.03(3) 0.02(2) 0.015(19) 0.02(2)
C8 0.03(2) 0.04(3) 0.03(3) 0.02(2) 0.017(19) 0.02(2)
C9 0.03(2) 0.04(3) 0.03(2) 0.02(2) 0.018(19) 0.02(2)
C10 0.03(2) 0.04(3) 0.03(3) 0.01(2) 0.014(19) 0.02(2)
C11 0.03(3) 0.05(3) 0.03(3) 0.00(2) 0.02(2) 0.02(2)
C12 0.04(3) 0.04(3) 0.04(3) 0.01(2) 0.01(2) 0.02(2)
C13 0.03(2) 0.04(3) 0.03(3) 0.01(2) 0.02(2) 0.02(2)
C14 0.02(2) 0.04(3) 0.03(3) 0.02(2) 0.019(19) 0.015(19)
C15 0.03(2) 0.04(3) 0.03(3) 0.01(2) 0.01(2) 0.02(2)

loop_
_atom_type_symbol
_atom_type_description
_atom_type_scat_dispersion_real
_atom_type_scat_dispersion_imag
_atom_type_scat_source
C C 0.0033 0.0016 'International Tables Vol C Tables 4.2.6.8 and 6.1.1.4'
H H 0.0000 0.0000 'International Tables Vol C Tables 4.2.6.8 and 6.1.1.4'
N N 0.0061 0.0033 'International Tables Vol C Tables 4.2.6.8 and 6.1.1.4'
O O 0.0106 0.0060 'International Tables Vol C Tables 4.2.6.8 and 6.1.1.4'
P P 0.1023 0.0942 'International Tables Vol C Tables 4.2.6.8 and 6.1.1.4'
Co Co 0.3494 0.9721 'International Tables Vol C Tables 4.2.6.8 and 6.1.1.4'
W W -0.8490 6.8722 'International Tables Vol C Tables 4.2.6.8 and 6.1.1.4'

loop_
_geom_angle_atom_site_label_1
_geom_angle_atom_site_label_2
_geom_angle_atom_site_label_3
_geom_angle
_geom_angle_site_symmetry_1
_geom_angle_site_symmetry_3
O9 W1 O7 104.0(15) . .
O9 W1 O6 99.6(16) . .
O7 W1 O6 84.7(15) . .
O9 W1 O8 102.9(16) . .
O7 W1 O8 90.0(15) . .
O6 W1 O8 157.4(15) . .
O9 W1 O5 101.3(15) . .
O7 W1 O5 154.7(15) . .
O6 W1 O5 90.0(14) . .
O8 W1 O5 85.5(14) . .
O9 W1 O1 162(2) . .
O7 W1 O1 62.5(19) . .
O6 W1 O1 91.8(19) . .
O8 W1 O1 66.5(19) . .
O5 W1 O1 93.0(19) . .
O9 W1 O4 158(2) . 2_666
O7 W1 O4 90.9(19) . 2_666
O6 W1 O4 65.5(19) . 2_666
O8 W1 O4 92.7(19) . 2_666
O5 W1 O4 64.5(18) . 2_666
O1 W1 O4 40(2) . 2_666
O11 W2 O20 107.5(19) . 2_666
O11 W2 O17 101.2(19) . 2_666
O20 W2 O17 93.2(16) 2_666 2_666
O11 W2 O5 98.9(18) . .
O20 W2 O5 152.5(17) 2_666 .
O17 W2 O5 89.3(15) 2_666 .
O11 W2 O10 100.2(18) . .
O20 W2 O10 80.6(15) 2_666 .
O17 W2 O10 158.6(17) 2_666 .
O5 W2 O10 87.2(14) . .
O11 W2 O2 165(2) . .
O20 W2 O2 62(2) 2_666 .
O17 W2 O2 69.8(19) 2_666 .
O5 W2 O2 93.3(18) . .
O10 W2 O2 89.4(18) . .
O11 W2 O4 155(2) . 2_666
O20 W2 O4 89(2) 2_666 2_666
O17 W2 O4 97(2) 2_666 2_666
O5 W2 O4 63.1(18) . 2_666
O10 W2 O4 63.1(19) . 2_666
O2 W2 O4 41(2) . 2_666
O14 W3 O12 106(2) . .
O14 W3 O10 99.1(19) . .
O12 W3 O10 154.6(18) . .
O14 W3 O13 101.8(18) . .
O12 W3 O13 90.4(16) . .
O10 W3 O13 88.9(15) . .
O14 W3 O6 100.6(17) . .
O12 W3 O6 83.0(15) . .
O10 W3 O6 88.1(15) . .
O13 W3 O6 157.6(17) . .
O14 W3 O3 165(2) . .
O12 W3 O3 66(2) . .
O10 W3 O3 90(2) . .
O13 W3 O3 66(2) . .
O6 W3 O3 92(2) . .
O14 W3 O4 154(2) . 2_666
O12 W3 O4 92(2) . 2_666
O10 W3 O4 63.4(19) . 2_666
O13 W3 O4 96.7(19) . 2_666
O6 W3 O4 62.3(18) . 2_666
O3 W3 O4 41(2) . 2_666
O18 W4 O15 102.6(11) . .
O18 W4 O17 102.4(12) . .
O15 W4 O17 87.7(16) . .
O18 W4 O16 100.5(11) . .
O15 W4 O16 156.8(15) . .
O17 W4 O16 89.4(17) . .
O18 W4 O12 100.1(11) . .
O15 W4 O12 88.1(16) . .
O17 W4 O12 157.5(16) . .
O16 W4 O12 85.8(16) . .
O21 W5 O15 103.5(15) . .
O21 W5 O20 108.9(16) . .
O15 W5 O20 91.6(16) . .
O21 W5 O7 100.4(14) . .
O15 W5 O7 85.7(16) . .
O20 W5 O7 150.4(16) . .
O21 W5 O19 99.4(14) . .
O15 W5 O19 156.7(15) . .
O20 W5 O19 85.1(15) . .
O7 W5 O19 85.9(14) . .
O21 W5 O2 165.5(19) . 2_666
O15 W5 O2 67.2(18) . 2_666
O20 W5 O2 62(2) . 2_666
O7 W5 O2 90.3(19) . 2_666
O19 W5 O2 91.1(17) . 2_666
O21 W5 O1 151.9(19) . .
O15 W5 O1 93.3(19) . .
O20 W5 O1 93(2) . .
O7 W5 O1 58.1(18) . .
O19 W5 O1 63.9(18) . .
O2 W5 O1 43(2) 2_666 .
O22 W6 O19 98.4(19) . .
O22 W6 O16 105(2) . 2_666
O19 W6 O16 156.1(16) . 2_666
O22 W6 O8 101.8(17) . .
O19 W6 O8 88.0(15) . .
O16 W6 O8 89.7(16) 2_666 .
O22 W6 O13 102.1(17) . 2_666
O19 W6 O13 86.6(15) . 2_666
O16 W6 O13 86.0(16) 2_666 2_666
O8 W6 O13 156.0(15) . 2_666
O22 W6 O3 161(2) . 2_666
O19 W6 O3 90.1(18) . 2_666
O16 W6 O3 66.4(19) 2_666 2_666
O8 W6 O3 95.0(19) . 2_666
O13 W6 O3 62(2) 2_666 2_666
N4 Co1 N4 180(2) 1_455 2_755
N4 Co1 O21 91.9(13) 1_455 .
N4 Co1 O21 88.1(13) 2_755 .
N4 Co1 O21 88.1(13) 1_455 2_655
N4 Co1 O21 91.9(13) 2_755 2_655
O21 Co1 O21 180.0(17) . 2_655
N4 Co1 N2 89.6(14) 1_455 .
N4 Co1 N2 90.4(14) 2_755 .
O21 Co1 N2 90.6(13) . .
O21 Co1 N2 89.4(13) 2_655 .
N4 Co1 N2 90.4(14) 1_455 2_655
N4 Co1 N2 89.6(14) 2_755 2_655
O21 Co1 N2 89.4(13) . 2_655
O21 Co1 N2 90.6(13) 2_655 2_655
N2 Co1 N2 180.0(15) . 2_655
C7 N1 C9 112(4) . .
C7 N1 C1 125(4) . .
C9 N1 C1 124(4) . .
C7 N2 C8 104(4) . .
C7 N2 Co1 127(3) . .
C8 N2 Co1 129(3) . .
C3 N3 C10 122(4) . .
C3 N3 C12 136(4) . .
C10 N3 C12 101(4) . .
C10 N4 C11 107(4) . .
C10 N4 Co1 123(3) . 1_655
C11 N4 Co1 129(3) . 1_655
C13 N5 C15 114(4) . .
C13 N5 C5 120(4) . .
C15 N5 C5 126(4) . .
C13 N6 C14 110(4) . .
C13 N6 H6 124.9 . .
C14 N6 H6 124.9 . .
P1 O1 O4 57(3) . 2_666
P1 O1 O2 52(3) . 2_666
O4 O1 O2 93(4) 2_666 2_666
P1 O1 W1 130(4) . .
O4 O1 W1 73(3) 2_666 .
O2 O1 W1 139(4) 2_666 .
P1 O1 W5 120(3) . .
O4 O1 W5 137(4) 2_666 .
O2 O1 W5 68(3) 2_666 .
W1 O1 W5 96(2) . .
P1 O2 O4 57(3) . 2_666
P1 O2 O1 56(3) . 2_666
O4 O2 O1 98(4) 2_666 2_666
P1 O2 W2 128(3) . .
O4 O2 W2 71(3) 2_666 .
O1 O2 W2 140(4) 2_666 .
P1 O2 W5 126(4) . 2_666
O4 O2 W5 136(4) 2_666 2_666
O1 O2 W5 70(3) 2_666 2_666
W2 O2 W5 91(2) . 2_666
P1 O3 O4 56(3) . 2_666
P1 O3 W3 131(4) . .
O4 O3 W3 75(3) 2_666 .
P1 O3 W6 123(4) . 2_666
O4 O3 W6 140(4) 2_666 2_666
W3 O3 W6 94(2) . 2_666
P1 O4 O1 59(3) . 2_666
P1 O4 O2 54(3) . 2_666
O1 O4 O2 96(5) 2_666 2_666
P1 O4 O3 56(3) . 2_666
O1 O4 O3 95(5) 2_666 2_666
O2 O4 O3 87(4) 2_666 2_666
P1 O4 W1 126(4) . 2_666
O1 O4 W1 67(3) 2_666 2_666
O2 O4 W1 136(4) 2_666 2_666
O3 O4 W1 133(4) 2_666 2_666
P1 O4 W2 123(3) . 2_666
O1 O4 W2 133(4) 2_666 2_666
O2 O4 W2 69(3) 2_666 2_666
O3 O4 W2 126(4) 2_666 2_666
W1 O4 W2 93(2) 2_666 2_666
P1 O4 W3 121(3) . 2_666
O1 O4 W3 129(4) 2_666 2_666
O2 O4 W3 127(4) 2_666 2_666
O3 O4 W3 64(3) 2_666 2_666
W1 O4 W3 93(2) 2_666 2_666
W2 O4 W3 92(2) 2_666 2_666
W2 O5 W1 138.5(19) . .
W1 O6 W3 138.4(19) . .
W1 O7 W5 141.9(19) . .
W1 O8 W6 138.9(19) . .
W3 O10 W2 141(2) . .
W3 O12 W4 141(2) . .
W3 O13 W6 137(2) . 2_666
W5 O15 W4 138(2) . .
W6 O16 W4 141(2) 2_666 .
W2 O17 W4 133(2) 2_666 .
W4 O18 W4 180.000(1) . 2_766
W6 O19 W5 140.8(19) . .
W2 O20 W5 140(2) 2_666 .
W5 O21 Co1 173.3(19) . .
H23C O23 H23D 108.7 . .
H24C O24 H24D 108.6 . .
O2 P1 O2 180.000(19) . 2_666
O2 P1 O4 69(3) . 2_666
O2 P1 O4 111(3) 2_666 2_666
O2 P1 O4 111(3) . .
O2 P1 O4 69(3) 2_666 .
O4 P1 O4 180.000(18) 2_666 .
O2 P1 O3 77(4) . 2_666
O2 P1 O3 103(4) 2_666 2_666
O4 P1 O3 112(4) 2_666 2_666
O4 P1 O3 68(3) . 2_666
O2 P1 O3 103(4) . .
O2 P1 O3 77(4) 2_666 .
O4 P1 O3 68(3) 2_666 .
O4 P1 O3 112(4) . .
O3 P1 O3 180.000(18) 2_666 .
O2 P1 O1 108(3) . .
O2 P1 O1 72(3) 2_666 .
O4 P1 O1 63(4) 2_666 .
O4 P1 O1 117(4) . .
O3 P1 O1 75(3) 2_666 .
O3 P1 O1 105(3) . .
O2 P1 O1 72(3) . 2_666
O2 P1 O1 108(3) 2_666 2_666
O4 P1 O1 117(4) 2_666 2_666
O4 P1 O1 63(4) . 2_666
O3 P1 O1 105(3) 2_666 2_666
O3 P1 O1 75(3) . 2_666
O1 P1 O1 180(4) . 2_666
C6 C1 C2 125(4) . .
C6 C1 N1 118(4) . .
C2 C1 N1 117(4) . .
C3 C2 C1 116(4) . .
C3 C2 H2 122.2 . .
C1 C2 H2 122.2 . .
N3 C3 C4 123(4) . .
N3 C3 C2 113(4) . .
C4 C3 C2 123(4) . .
C3 C4 C5 118(4) . .
C3 C4 H4 120.9 . .
C5 C4 H4 120.9 . .
C6 C5 N5 122(4) . .
C6 C5 C4 120(4) . .
N5 C5 C4 117(4) . .
C1 C6 C5 117(4) . .
C1 C6 H6A 121.5 . .
C5 C6 H6A 121.5 . .
N1 C7 N2 111(4) . .
N1 C7 H7 124.5 . .
N2 C7 H7 124.5 . .
C9 C8 N2 109(4) . .
C9 C8 H8 125.7 . .
N2 C8 H8 125.7 . .
C8 C9 N1 103(4) . .
C8 C9 H9 128.3 . .
N1 C9 H9 128.3 . .
N4 C10 N3 109(4) . .
N4 C10 H10 125.5 . .
N3 C10 H10 125.5 . .
C12 C11 N4 111(4) . .
C12 C11 H11 124.4 . .
N4 C11 H11 124.4 . .
C11 C12 N3 111(5) . .
C11 C12 H12 124.6 . .
N3 C12 H12 124.6 . .
N6 C13 N5 103(4) . .
N6 C13 H13 128.5 . .
N5 C13 H13 128.5 . .
C15 C14 N6 109(4) . .
C15 C14 H14 125.7 . .
N6 C14 H14 125.7 . .
C14 C15 N5 103(4) . .
C14 C15 H15 128.4 . .
N5 C15 H15 128.4 . .

loop_
_geom_bond_atom_site_label_1
_geom_bond_atom_site_label_2
_geom_bond_distance
_geom_bond_site_symmetry_2
W1 O9 1.62(4) .
W1 O7 1.86(3) .
W1 O6 1.88(3) .
W1 O8 1.91(3) .
W1 O5 1.91(3) .
W1 O1 2.33(7) .
W1 O4 2.42(6) 2_666
W2 O11 1.60(5) .
W2 O20 1.87(4) 2_666
W2 O17 1.90(4) 2_666
W2 O5 1.90(3) .
W2 O10 1.97(4) .
W2 O2 2.45(7) .
W2 O4 2.49(7) 2_666
W3 O14 1.68(4) .
W3 O12 1.81(4) .
W3 O10 1.86(3) .
W3 O13 1.87(4) .
W3 O6 1.95(3) .
W3 O3 2.36(7) .
W3 O4 2.53(7) 2_666
W4 O18 1.850(3) .
W4 O15 1.92(4) .
W4 O17 1.94(4) .
W4 O16 1.96(4) .
W4 O12 1.98(4) .
W5 O21 1.69(3) .
W5 O15 1.85(3) .
W5 O20 1.87(4) .
W5 O7 1.93(4) .
W5 O19 2.04(3) .
W5 O2 2.47(6) 2_666
W5 O1 2.50(7) .
W6 O22 1.61(3) .
W6 O19 1.79(3) .
W6 O16 1.83(4) 2_666
W6 O8 1.91(3) .
W6 O13 1.95(4) 2_666
W6 O3 2.52(7) 2_666
Co1 N4 2.15(4) 1_455
Co1 N4 2.15(4) 2_755
Co1 O21 2.15(3) .
Co1 O21 2.15(3) 2_655
Co1 N2 2.19(4) .
Co1 N2 2.19(4) 2_655
N1 C7 1.23(6) .
N1 C9 1.38(5) .
N1 C1 1.53(5) .
N2 C7 1.31(5) .
N2 C8 1.41(6) .
N3 C3 1.36(6) .
N3 C10 1.44(6) .
N3 C12 1.47(6) .
N4 C10 1.31(6) .
N4 C11 1.42(6) .
N4 Co1 2.15(4) 1_655
N5 C13 1.39(6) .
N5 C15 1.39(6) .
N5 C5 1.41(6) .
N6 C13 1.39(6) .
N6 C14 1.39(5) .
N6 H6 0.8600 .
O1 P1 1.57(6) .
O1 O4 1.63(10) 2_666
O1 O2 1.80(9) 2_666
O2 P1 1.49(7) .
O2 O4 1.71(9) 2_666
O2 O1 1.80(9) 2_666
O2 W5 2.47(6) 2_666
O3 P1 1.55(7) .
O3 O4 1.72(9) 2_666
O3 W6 2.52(7) 2_666
O4 P1 1.54(7) .
O4 O1 1.63(10) 2_666
O4 O2 1.71(9) 2_666
O4 O3 1.72(9) 2_666
O4 W1 2.42(6) 2_666
O4 W2 2.49(7) 2_666
O4 W3 2.53(7) 2_666
O13 W6 1.95(4) 2_666
O16 W6 1.83(4) 2_666
O17 W2 1.90(4) 2_666
O18 W4 1.850(3) 2_766
O20 W2 1.87(4) 2_666
O23 H23C 0.8500 .
O23 H23D 0.8499 .
O24 H24C 0.8501 .
O24 H24D 0.8500 .
P1 O2 1.49(7) 2_666
P1 O4 1.54(7) 2_666
P1 O3 1.55(7) 2_666
P1 O1 1.57(7) 2_666
C1 C6 1.37(7) .
C1 C2 1.42(6) .
C2 C3 1.38(6) .
C2 H2 0.9300 .
C3 C4 1.37(7) .
C4 C5 1.45(6) .
C4 H4 0.9300 .
C5 C6 1.40(6) .
C6 H6A 0.9300 .
C7 H7 0.9300 .
C8 C9 1.32(6) .
C8 H8 0.9300 .
C9 H9 0.9300 .
C10 H10 0.9300 .
C11 C12 1.21(7) .
C11 H11 0.9300 .
C12 H12 0.9300 .
C13 H13 0.9300 .
C14 C15 1.39(7) .
C14 H14 0.9300 .
C15 H15 0.9300 .

loop_
_geom_torsion_atom_site_label_1
_geom_torsion_atom_site_label_2
_geom_torsion_atom_site_label_3
_geom_torsion_atom_site_label_4
_geom_torsion
_geom_torsion_site_symmetry_1
_geom_torsion_site_symmetry_2
_geom_torsion_site_symmetry_3
_geom_torsion_site_symmetry_4
N4 Co1 N2 C7 163(4) 1_455 . . .
N4 Co1 N2 C7 -17(4) 2_755 . . .
O21 Co1 N2 C7 -105(4) . . . .
O21 Co1 N2 C7 75(4) 2_655 . . .
N2 Co1 N2 C7 3(15) 2_655 . . .
N4 Co1 N2 C8 -24(4) 1_455 . . .
N4 Co1 N2 C8 156(4) 2_755 . . .
O21 Co1 N2 C8 68(4) . . . .
O21 Co1 N2 C8 -112(4) 2_655 . . .
N2 Co1 N2 C8 176(15) 2_655 . . .
O9 W1 O1 P1 -176(4) . . . .
O7 W1 O1 P1 -130(5) . . . .
O6 W1 O1 P1 -47(5) . . . .
O8 W1 O1 P1 127(5) . . . .
O5 W1 O1 P1 43(5) . . . .
O4 W1 O1 P1 0(3) 2_666 . . .
O9 W1 O1 O4 -176(5) . . . 2_666
O7 W1 O1 O4 -130(4) . . . 2_666
O6 W1 O1 O4 -47(3) . . . 2_666
O8 W1 O1 O4 127(3) . . . 2_666
O5 W1 O1 O4 43(3) . . . 2_666
O9 W1 O1 O2 -101(8) . . . 2_666
O7 W1 O1 O2 -55(6) . . . 2_666
O6 W1 O1 O2 28(6) . . . 2_666
O8 W1 O1 O2 -158(7) . . . 2_666
O5 W1 O1 O2 118(6) . . . 2_666
O4 W1 O1 O2 75(6) 2_666 . . 2_666
O9 W1 O1 W5 -38(7) . . . .
O7 W1 O1 W5 7.3(14) . . . .
O6 W1 O1 W5 90.4(19) . . . .
O8 W1 O1 W5 -96(2) . . . .
O5 W1 O1 W5 -179.6(18) . . . .
O4 W1 O1 W5 138(4) 2_666 . . .
O21 W5 O1 P1 -179(2) . . . .
O15 W5 O1 P1 53(4) . . . .
O20 W5 O1 P1 -38(4) . . . .
O7 W5 O1 P1 136(4) . . . .
O19 W5 O1 P1 -121(4) . . . .
O2 W5 O1 P1 3(3) 2_666 . . .
O21 W5 O1 O4 108(6) . . . 2_666
O15 W5 O1 O4 -19(6) . . . 2_666
O20 W5 O1 O4 -111(6) . . . 2_666
O7 W5 O1 O4 64(6) . . . 2_666
O19 W5 O1 O4 166(7) . . . 2_666
O2 W5 O1 O4 -70(6) 2_666 . . 2_666
O21 W5 O1 O2 178(3) . . . 2_666
O15 W5 O1 O2 51(3) . . . 2_666
O20 W5 O1 O2 -41(3) . . . 2_666
O7 W5 O1 O2 133(4) . . . 2_666
O19 W5 O1 O2 -124(3) . . . 2_666
O21 W5 O1 W1 37(5) . . . .
O15 W5 O1 W1 -90(2) . . . .
O20 W5 O1 W1 178(2) . . . .
O7 W5 O1 W1 -7.4(14) . . . .
O19 W5 O1 W1 95(2) . . . .
O2 W5 O1 W1 -141(4) 2_666 . . .
O11 W2 O2 P1 177(5) . . . .
O20 W2 O2 P1 127(5) 2_666 . . .
O17 W2 O2 P1 -128(5) 2_666 . . .
O5 W2 O2 P1 -40(4) . . . .
O10 W2 O2 P1 47(4) . . . .
O4 W2 O2 P1 0(3) 2_666 . . .
O11 W2 O2 O4 176(7) . . . 2_666
O20 W2 O2 O4 127(4) 2_666 . . 2_666
O17 W2 O2 O4 -128(3) 2_666 . . 2_666
O5 W2 O2 O4 -40(3) . . . 2_666
O10 W2 O2 O4 47(3) . . . 2_666
O11 W2 O2 O1 97(9) . . . 2_666
O20 W2 O2 O1 48(5) 2_666 . . 2_666
O17 W2 O2 O1 153(6) 2_666 . . 2_666
O5 W2 O2 O1 -119(6) . . . 2_666
O10 W2 O2 O1 -32(6) . . . 2_666
O4 W2 O2 O1 -79(6) 2_666 . . 2_666
O11 W2 O2 W5 38(9) . . . 2_666
O20 W2 O2 W5 -11.9(15) 2_666 . . 2_666
O17 W2 O2 W5 93(2) 2_666 . . 2_666
O5 W2 O2 W5 -178.6(17) . . . 2_666
O10 W2 O2 W5 -91.5(18) . . . 2_666
O4 W2 O2 W5 -138(4) 2_666 . . 2_666
O14 W3 O3 P1 -176(5) . . . .
O12 W3 O3 P1 122(5) . . . .
O10 W3 O3 P1 -47(5) . . . .
O13 W3 O3 P1 -136(5) . . . .
O6 W3 O3 P1 41(5) . . . .
O4 W3 O3 P1 -1(4) 2_666 . . .
O14 W3 O3 O4 -175(7) . . . 2_666
O12 W3 O3 O4 123(3) . . . 2_666
O10 W3 O3 O4 -46(3) . . . 2_666
O13 W3 O3 O4 -135(4) . . . 2_666
O6 W3 O3 O4 42(3) . . . 2_666
O14 W3 O3 W6 -34(9) . . . 2_666
O12 W3 O3 W6 -96(2) . . . 2_666
O10 W3 O3 W6 94.3(19) . . . 2_666
O13 W3 O3 W6 5.6(15) . . . 2_666
O6 W3 O3 W6 -177.7(18) . . . 2_666
O4 W3 O3 W6 141(4) 2_666 . . 2_666
O11 W2 O5 W1 -152(3) . . . .
O20 W2 O5 W1 11(5) 2_666 . . .
O17 W2 O5 W1 107(3) 2_666 . . .
O10 W2 O5 W1 -52(3) . . . .
O2 W2 O5 W1 37(3) . . . .
O4 W2 O5 W1 9(3) 2_666 . . .
O9 W1 O5 W2 153(3) . . . .
O7 W1 O5 W2 -24(5) . . . .
O6 W1 O5 W2 54(3) . . . .
O8 W1 O5 W2 -104(3) . . . .
O1 W1 O5 W2 -38(3) . . . .
O4 W1 O5 W2 -9(3) 2_666 . . .
O9 W1 O6 W3 -152(3) . . . .
O7 W1 O6 W3 104(3) . . . .
O8 W1 O6 W3 27(6) . . . .
O5 W1 O6 W3 -51(3) . . . .
O1 W1 O6 W3 42(3) . . . .
O4 W1 O6 W3 11(3) 2_666 . . .
O14 W3 O6 W1 149(3) . . . .
O12 W3 O6 W1 -106(3) . . . .
O10 W3 O6 W1 50(3) . . . .
O13 W3 O6 W1 -32(6) . . . .
O3 W3 O6 W1 -40(3) . . . .
O4 W3 O6 W1 -11(3) 2_666 . . .
O9 W1 O7 W5 151(3) . . . .
O6 W1 O7 W5 -110(3) . . . .
O8 W1 O7 W5 48(3) . . . .
O5 W1 O7 W5 -32(5) . . . .
O1 W1 O7 W5 -15(3) . . . .
O4 W1 O7 W5 -45(3) 2_666 . . .
O21 W5 O7 W1 -146(3) . . . .
O15 W5 O7 W1 112(3) . . . .
O20 W5 O7 W1 26(5) . . . .
O19 W5 O7 W1 -47(3) . . . .
O2 W5 O7 W1 44(3) 2_666 . . .
O1 W5 O7 W1 15(3) . . . .
O9 W1 O8 W6 -154(3) . . . .
O7 W1 O8 W6 -50(3) . . . .
O6 W1 O8 W6 26(5) . . . .
O5 W1 O8 W6 105(3) . . . .
O1 W1 O8 W6 10(3) . . . .
O4 W1 O8 W6 41(3) 2_666 . . .
O22 W6 O8 W1 151(3) . . . .
O19 W6 O8 W1 52(3) . . . .
O16 W6 O8 W1 -104(3) 2_666 . . .
O13 W6 O8 W1 -25(5) 2_666 . . .
O3 W6 O8 W1 -38(3) 2_666 . . .
O14 W3 O10 W2 -152(3) . . . .
O12 W3 O10 W2 17(6) . . . .
O13 W3 O10 W2 106(3) . . . .
O6 W3 O10 W2 -52(3) . . . .
O3 W3 O10 W2 40(3) . . . .
O4 W3 O10 W2 8(3) 2_666 . . .
O11 W2 O10 W3 152(3) . . . .
O20 W2 O10 W3 -102(3) 2_666 . . .
O17 W2 O10 W3 -28(6) 2_666 . . .
O5 W2 O10 W3 53(3) . . . .
O2 W2 O10 W3 -40(3) . . . .
O4 W2 O10 W3 -8(3) 2_666 . . .
O14 W3 O12 W4 -151(3) . . . .
O10 W3 O12 W4 39(6) . . . .
O13 W3 O12 W4 -49(3) . . . .
O6 W3 O12 W4 109(3) . . . .
O3 W3 O12 W4 14(3) . . . .
O4 W3 O12 W4 48(3) 2_666 . . .
O18 W4 O12 W3 148(3) . . . .
O15 W4 O12 W3 -110(3) . . . .
O17 W4 O12 W3 -31(6) . . . .
O16 W4 O12 W3 48(3) . . . .
O14 W3 O13 W6 159(3) . . . 2_666
O12 W3 O13 W6 53(3) . . . 2_666
O10 W3 O13 W6 -102(3) . . . 2_666
O6 W3 O13 W6 -19(6) . . . 2_666
O3 W3 O13 W6 -11(3) . . . 2_666
O4 W3 O13 W6 -38(3) 2_666 . . 2_666
O21 W5 O15 W4 161(3) . . . .
O20 W5 O15 W4 51(3) . . . .
O7 W5 O15 W4 -99(3) . . . .
O19 W5 O15 W4 -30(6) . . . .
O2 W5 O15 W4 -7(3) 2_666 . . .
O1 W5 O15 W4 -42(4) . . . .
O18 W4 O15 W5 -161(3) . . . .
O17 W4 O15 W5 -59(3) . . . .
O16 W4 O15 W5 25(7) . . . .
O12 W4 O15 W5 99(3) . . . .
O18 W4 O16 W6 -156(3) . . . 2_666
O15 W4 O16 W6 19(7) . . . 2_666
O17 W4 O16 W6 102(4) . . . 2_666
O12 W4 O16 W6 -56(4) . . . 2_666
O18 W4 O17 W2 159(2) . . . 2_666
O15 W4 O17 W2 57(3) . . . 2_666
O16 W4 O17 W2 -100(3) . . . 2_666
O12 W4 O17 W2 -23(6) . . . 2_666
O15 W4 O18 W4 65(100) . . . 2_766
O17 W4 O18 W4 -26(100) . . . 2_766
O16 W4 O18 W4 -118(100) . . . 2_766
O12 W4 O18 W4 155(100) . . . 2_766
O22 W6 O19 W5 -156(3) . . . .
O16 W6 O19 W5 30(6) 2_666 . . .
O8 W6 O19 W5 -55(3) . . . .
O13 W6 O19 W5 102(3) 2_666 . . .
O3 W6 O19 W5 40(3) 2_666 . . .
O21 W5 O19 W6 152(3) . . . .
O15 W5 O19 W6 -17(6) . . . .
O20 W5 O19 W6 -99(3) . . . .
O7 W5 O19 W6 53(3) . . . .
O2 W5 O19 W6 -38(3) 2_666 . . .
O1 W5 O19 W6 -4(3) . . . .
O21 W5 O20 W2 -143(3) . . . 2_666
O15 W5 O20 W2 -38(4) . . . 2_666
O7 W5 O20 W2 46(5) . . . 2_666
O19 W5 O20 W2 119(4) . . . 2_666
O2 W5 O20 W2 25(3) 2_666 . . 2_666
O1 W5 O20 W2 55(4) . . . 2_666
O15 W5 O21 Co1 155(16) . . . .
O20 W5 O21 Co1 -109(16) . . . .
O7 W5 O21 Co1 67(16) . . . .
O19 W5 O21 Co1 -21(16) . . . .
O2 W5 O21 Co1 -157(14) 2_666 . . .
O1 W5 O21 Co1 30(18) . . . .
N4 Co1 O21 W5 -19(16) 1_455 . . .
N4 Co1 O21 W5 161(16) 2_755 . . .
O21 Co1 O21 W5 138(100) 2_655 . . .
N2 Co1 O21 W5 -109(16) . . . .
N2 Co1 O21 W5 71(16) 2_655 . . .
O4 O2 P1 O2 -113(100) 2_666 . . 2_666
O1 O2 P1 O2 16(100) 2_666 . . 2_666
W2 O2 P1 O2 -114(100) . . . 2_666
W5 O2 P1 O2 12(100) 2_666 . . 2_666
O1 O2 P1 O4 129(4) 2_666 . . 2_666
W2 O2 P1 O4 0(4) . . . 2_666
W5 O2 P1 O4 125(5) 2_666 . . 2_666
O4 O2 P1 O4 180.00(5) 2_666 . . .
O1 O2 P1 O4 -51(4) 2_666 . . .
W2 O2 P1 O4 180(4) . . . .
W5 O2 P1 O4 -55(5) 2_666 . . .
O4 O2 P1 O3 120(4) 2_666 . . 2_666
O1 O2 P1 O3 -110(4) 2_666 . . 2_666
W2 O2 P1 O3 120(5) . . . 2_666
W5 O2 P1 O3 -114(5) 2_666 . . 2_666
O4 O2 P1 O3 -60(4) 2_666 . . .
O1 O2 P1 O3 70(4) 2_666 . . .
W2 O2 P1 O3 -60(5) . . . .
W5 O2 P1 O3 66(5) 2_666 . . .
O4 O2 P1 O1 51(4) 2_666 . . .
O1 O2 P1 O1 180.000(16) 2_666 . . .
W2 O2 P1 O1 50(5) . . . .
W5 O2 P1 O1 176(4) 2_666 . . .
O4 O2 P1 O1 -129(4) 2_666 . . 2_666
W2 O2 P1 O1 -130(5) . . . 2_666
W5 O2 P1 O1 -4(4) 2_666 . . 2_666
O1 O4 P1 O2 56(4) 2_666 . . .
O2 O4 P1 O2 180.00(5) 2_666 . . .
O3 O4 P1 O2 -66(4) 2_666 . . .
W1 O4 P1 O2 56(5) 2_666 . . .
W2 O4 P1 O2 180(4) 2_666 . . .
W3 O4 P1 O2 -65(5) 2_666 . . .
O1 O4 P1 O2 -124(4) 2_666 . . 2_666
O3 O4 P1 O2 114(4) 2_666 . . 2_666
W1 O4 P1 O2 -124(5) 2_666 . . 2_666
W2 O4 P1 O2 0(4) 2_666 . . 2_666
W3 O4 P1 O2 115(5) 2_666 . . 2_666
O1 O4 P1 O4 179(100) 2_666 . . 2_666
O2 O4 P1 O4 -57(100) 2_666 . . 2_666
O3 O4 P1 O4 58(100) 2_666 . . 2_666
W1 O4 P1 O4 179(100) 2_666 . . 2_666
W2 O4 P1 O4 -57(100) 2_666 . . 2_666
W3 O4 P1 O4 59(100) 2_666 . . 2_666
O1 O4 P1 O3 121(4) 2_666 . . 2_666
O2 O4 P1 O3 -114(4) 2_666 . . 2_666
W1 O4 P1 O3 121(5) 2_666 . . 2_666
W2 O4 P1 O3 -115(5) 2_666 . . 2_666
W3 O4 P1 O3 1(3) 2_666 . . 2_666
O1 O4 P1 O3 -59(4) 2_666 . . .
O2 O4 P1 O3 66(4) 2_666 . . .
O3 O4 P1 O3 180.000(7) 2_666 . . .
W1 O4 P1 O3 -59(5) 2_666 . . .
W2 O4 P1 O3 65(5) 2_666 . . .
W3 O4 P1 O3 -179(3) 2_666 . . .
O1 O4 P1 O1 180.00(4) 2_666 . . .
O2 O4 P1 O1 -56(4) 2_666 . . .
O3 O4 P1 O1 59(4) 2_666 . . .
W1 O4 P1 O1 180(3) 2_666 . . .
W2 O4 P1 O1 -56(5) 2_666 . . .
W3 O4 P1 O1 60(5) 2_666 . . .
O2 O4 P1 O1 124(4) 2_666 . . 2_666
O3 O4 P1 O1 -121(4) 2_666 . . 2_666
W1 O4 P1 O1 0(3) 2_666 . . 2_666
W2 O4 P1 O1 124(5) 2_666 . . 2_666
W3 O4 P1 O1 -120(5) 2_666 . . 2_666
O4 O3 P1 O2 61(4) 2_666 . . .
W3 O3 P1 O2 62(5) . . . .
W6 O3 P1 O2 -71(5) 2_666 . . .
O4 O3 P1 O2 -119(4) 2_666 . . 2_666
W3 O3 P1 O2 -118(5) . . . 2_666
W6 O3 P1 O2 109(5) 2_666 . . 2_666
W3 O3 P1 O4 1(4) . . . 2_666
W6 O3 P1 O4 -131(5) 2_666 . . 2_666
O4 O3 P1 O4 180.000(11) 2_666 . . .
W3 O3 P1 O4 -179(4) . . . .
W6 O3 P1 O4 49(5) 2_666 . . .
O4 O3 P1 O3 -137(100) 2_666 . . 2_666
W3 O3 P1 O3 -135(100) . . . 2_666
W6 O3 P1 O3 92(100) 2_666 . . 2_666
O4 O3 P1 O1 -52(4) 2_666 . . .
W3 O3 P1 O1 -51(5) . . . .
W6 O3 P1 O1 177(4) 2_666 . . .
O4 O3 P1 O1 128(4) 2_666 . . 2_666
W3 O3 P1 O1 129(5) . . . 2_666
W6 O3 P1 O1 -3(4) 2_666 . . 2_666
O4 O1 P1 O2 -54(4) 2_666 . . .
O2 O1 P1 O2 180.000(13) 2_666 . . .
W1 O1 P1 O2 -54(5) . . . .
W5 O1 P1 O2 177(3) . . . .
O4 O1 P1 O2 126(4) 2_666 . . 2_666
W1 O1 P1 O2 126(5) . . . 2_666
W5 O1 P1 O2 -3(3) . . . 2_666
O2 O1 P1 O4 -126(4) 2_666 . . 2_666
W1 O1 P1 O4 0(4) . . . 2_666
W5 O1 P1 O4 -129(5) . . . 2_666
O4 O1 P1 O4 180.00(3) 2_666 . . .
O2 O1 P1 O4 54(4) 2_666 . . .
W1 O1 P1 O4 180(4) . . . .
W5 O1 P1 O4 51(5) . . . .
O4 O1 P1 O3 -125(4) 2_666 . . 2_666
O2 O1 P1 O3 109(4) 2_666 . . 2_666
W1 O1 P1 O3 -125(5) . . . 2_666
W5 O1 P1 O3 105(4) . . . 2_666
O4 O1 P1 O3 55(4) 2_666 . . .
O2 O1 P1 O3 -71(4) 2_666 . . .
W1 O1 P1 O3 55(5) . . . .
W5 O1 P1 O3 -75(4) . . . .
O4 O1 P1 O1 165(100) 2_666 . . 2_666
O2 O1 P1 O1 39(100) 2_666 . . 2_666
W1 O1 P1 O1 165(100) . . . 2_666
W5 O1 P1 O1 36(100) . . . 2_666
C7 N1 C1 C6 155(5) . . . .
C9 N1 C1 C6 -22(6) . . . .
C7 N1 C1 C2 -27(6) . . . .
C9 N1 C1 C2 156(4) . . . .
C6 C1 C2 C3 0(7) . . . .
N1 C1 C2 C3 -177(4) . . . .
C10 N3 C3 C4 -79(6) . . . .
C12 N3 C3 C4 89(7) . . . .
C10 N3 C3 C2 106(5) . . . .
C12 N3 C3 C2 -86(7) . . . .
C1 C2 C3 N3 -178(4) . . . .
C1 C2 C3 C4 6(7) . . . .
N3 C3 C4 C5 179(4) . . . .
C2 C3 C4 C5 -6(7) . . . .
C13 N5 C5 C6 -160(4) . . . .
C15 N5 C5 C6 30(7) . . . .
C13 N5 C5 C4 11(6) . . . .
C15 N5 C5 C4 -159(4) . . . .
C3 C4 C5 C6 -1(7) . . . .
C3 C4 C5 N5 -172(4) . . . .
C2 C1 C6 C5 -7(7) . . . .
N1 C1 C6 C5 171(4) . . . .
N5 C5 C6 C1 178(4) . . . .
C4 C5 C6 C1 7(7) . . . .
C9 N1 C7 N2 -10(6) . . . .
C1 N1 C7 N2 173(4) . . . .
C8 N2 C7 N1 11(5) . . . .
Co1 N2 C7 N1 -175(3) . . . .
C7 N2 C8 C9 -8(5) . . . .
Co1 N2 C8 C9 177(3) . . . .
N2 C8 C9 N1 3(5) . . . .
C7 N1 C9 C8 4(5) . . . .
C1 N1 C9 C8 -179(4) . . . .
C11 N4 C10 N3 -4(5) . . . .
Co1 N4 C10 N3 -176(3) 1_655 . . .
C3 N3 C10 N4 173(4) . . . .
C12 N3 C10 N4 1(5) . . . .
C10 N4 C11 C12 5(6) . . . .
Co1 N4 C11 C12 177(4) 1_655 . . .
N4 C11 C12 N3 -4(6) . . . .
C3 N3 C12 C11 -168(5) . . . .
C10 N3 C12 C11 1(6) . . . .
C14 N6 C13 N5 -7(5) . . . .
C15 N5 C13 N6 0(5) . . . .
C5 N5 C13 N6 -172(4) . . . .
C13 N6 C14 C15 12(5) . . . .
N6 C14 C15 N5 -11(5) . . . .
C13 N5 C15 C14 7(5) . . . .
C5 N5 C15 C14 178(4) . . . .
